data_7062117
loop_
_publ_author_name
'Harmalkar, Sarvesh S.'
'Chari, Vishnu R.'
'Kunkalekar, Rohan K.'
'Dhuri, Sunder N.'

_publ_section_title
;
 Structure--function correlation of mononuclear nonheme copper(ii)
 compounds based on a ligand backbone effect and phenoxazinone synthase
 activity
;
_journal_issue 4
_journal_name_full 'New Journal of Chemistry'
_journal_page_first 1852
_journal_page_last 1860
_journal_paper_doi 10.1039/D2NJ04859K
_journal_volume 47
_journal_year 2023
_chemical_formula_sum 'C25 H27 Cl2 Cu N5 O8'
_chemical_formula_weight 659.97
_space_group_crystal_system monoclinic
_space_group_IT_number 14
_space_group_name_Hall '-P 2yn'
_space_group_name_H-M_alt 'P 1 21/n 1'
_atom_sites_solution_hydrogens geom
_audit_block_doi 10.5517/ccdc.csd.cc28c0h5
_audit_creation_method SHELXL-2018/3
_audit_update_record
;
2021-07-12 deposited with the CCDC.	2022-12-01 downloaded from the CCDC.
;
_cell_angle_alpha 90
_cell_angle_beta 93.2210(10)
_cell_angle_gamma 90
_cell_formula_units_Z 4
_cell_length_a 8.6168(3)
_cell_length_b 19.1651(7)
_cell_length_c 16.7109(7)
_cell_measurement_reflns_used 9968
_cell_measurement_temperature 296(2)
_cell_measurement_theta_max 25.61
_cell_measurement_theta_min 2.81
_cell_volume 2755.31(18)
_computing_structure_refinement 'SHELXL-2018/3 (Sheldrick, 2018)'
_computing_structure_solution 'SHELXT 2014/5 (Sheldrick, 2014)'
_diffrn_ambient_temperature 296(2)
_diffrn_measured_fraction_theta_full 0.998
_diffrn_measured_fraction_theta_max 0.997
_diffrn_measurement_device_type 'Bruker D8 Quest'
_diffrn_measurement_method '\f and \w scans'
_diffrn_radiation_type MoK\a
_diffrn_radiation_wavelength 0.71073
_diffrn_reflns_av_R_equivalents 0.0344
_diffrn_reflns_av_unetI/netI 0.0232
_diffrn_reflns_Laue_measured_fraction_full 0.998
_diffrn_reflns_Laue_measured_fraction_max 0.997
_diffrn_reflns_limit_h_max 10
_diffrn_reflns_limit_h_min -10
_diffrn_reflns_limit_k_max 23
_diffrn_reflns_limit_k_min -23
_diffrn_reflns_limit_l_max 20
_diffrn_reflns_limit_l_min -20
_diffrn_reflns_number 33466
_diffrn_reflns_point_group_measured_fraction_full 0.998
_diffrn_reflns_point_group_measured_fraction_max 0.997
_diffrn_reflns_theta_full 25.242
_diffrn_reflns_theta_max 26.387
_diffrn_reflns_theta_min 2.595
_exptl_absorpt_coefficient_mu 1.045
_exptl_absorpt_correction_type multi-scan
_exptl_absorpt_process_details SADABS
_exptl_crystal_colour green
_exptl_crystal_density_diffrn 1.591
_exptl_crystal_description block
_exptl_crystal_F_000 1356
_exptl_crystal_size_max 0.55
_exptl_crystal_size_mid 0.33
_exptl_crystal_size_min 0.11
_exptl_transmission_factor_max 0.7454
_exptl_transmission_factor_min 0.6657
_refine_diff_density_max 0.703
_refine_diff_density_min -0.418
_refine_diff_density_rms 0.067
_refine_ls_extinction_method none
_refine_ls_goodness_of_fit_ref 1.057
_refine_ls_hydrogen_treatment constr
_refine_ls_matrix_type full
_refine_ls_number_parameters 373
_refine_ls_number_reflns 5615
_refine_ls_number_restraints 0
_refine_ls_restrained_S_all 1.057
_refine_ls_R_factor_all 0.0611
_refine_ls_R_factor_gt 0.0469
_refine_ls_shift/su_max 0.001
_refine_ls_shift/su_mean 0.000
_refine_ls_structure_factor_coef Fsqd
_refine_ls_weighting_details 'w=1/[\s^2^(Fo^2^)+(0.0781P)^2^+1.9043P] where P=(Fo^2^+2Fc^2^)/3'
_refine_ls_weighting_scheme calc
_refine_ls_wR_factor_gt 0.1311
_refine_ls_wR_factor_ref 0.1450
_reflns_Friedel_coverage 0.000
_reflns_number_gt 4498
_reflns_number_total 5615
_reflns_threshold_expression 'I > 2\s(I)'
_cod_data_source_file d2nj04859k2.cif
_cod_data_source_block shelx
_cod_depositor_comments 'Adding full bibliography for 7062117--7062118.cif.'
_cod_original_sg_symbol_H-M 'P 21/n'
_cod_database_code 7062117
_shelx_shelxl_version_number 2018/3
_shelx_space_group_comment
;
The symmetry employed for this shelxl refinement is uniquely defined
by the following loop, which should always be used as a source of
symmetry information in preference to the above space-group names.
They are only intended as comments.
;

loop_
_space_group_symop_operation_xyz
'x, y, z'
'-x+1/2, y+1/2, -z+1/2'
'-x, -y, -z'
'x-1/2, -y-1/2, z-1/2'

loop_
_atom_site_label
_atom_site_type_symbol
_atom_site_fract_x
_atom_site_fract_y
_atom_site_fract_z
_atom_site_U_iso_or_equiv
_atom_site_adp_type
_atom_site_occupancy
_atom_site_site_symmetry_order
_atom_site_calc_flag
_atom_site_refinement_flags_posn
_atom_site_refinement_flags_adp
_atom_site_refinement_flags_occupancy
_atom_site_disorder_assembly
_atom_site_disorder_group
Cu1 Cu 0.84922(4) 0.69677(2) 0.30566(2) 0.04446(14) Uani 1 1 d . . . . .
O1 O 0.1900(6) 1.0457(3) 0.3107(3) 0.1406(17) Uani 1 1 d . . . . .
Cl1 Cl 0.12623(12) 1.02873(5) 0.38316(6) 0.0656(3) Uani 1 1 d . . . . .
C1 C 0.5664(4) 0.70109(19) 0.1935(2) 0.0573(8) Uani 1 1 d . . . . .
H1 H 0.595695 0.657419 0.175312 0.069 Uiso 1 1 calc R U . . .
N1 N 0.6580(3) 0.73347(13) 0.24743(15) 0.0478(6) Uani 1 1 d . . . . .
C2 C 0.4267(4) 0.7303(2) 0.1626(2) 0.0638(9) Uani 1 1 d . . . . .
H2 H 0.366440 0.706952 0.123184 0.077 Uiso 1 1 calc R U . . .
N2 N 0.8778(3) 0.80227(12) 0.33609(16) 0.0476(6) Uani 1 1 d . . . . .
O2 O -0.0367(5) 1.0312(3) 0.3722(4) 0.170(2) Uani 1 1 d . . . . .
N4 N 0.7706(3) 0.60073(13) 0.33343(15) 0.0463(6) Uani 1 1 d . . . . .
O4 O 0.1680(6) 0.9606(2) 0.4055(3) 0.1316(15) Uani 1 1 d . . . . .
C4 C 0.4727(4) 0.82900(19) 0.2477(2) 0.0565(8) Uani 1 1 d . . . . .
Cl3 Cl 0.55062(11) 0.68452(5) 0.50408(6) 0.0641(2) Uani 1 1 d . . . . .
O3 O 0.1697(9) 1.0759(3) 0.4392(3) 0.201(3) Uani 1 1 d . . . . .
C3 C 0.3798(4) 0.7927(2) 0.1906(2) 0.0637(9) Uani 1 1 d . . . . .
H3 H 0.285229 0.811440 0.171593 0.076 Uiso 1 1 calc R U . . .
N3 N 1.0531(3) 0.66293(14) 0.36219(15) 0.0488(6) Uani 1 1 d . . . . .
C5 C 0.4354(5) 0.8937(2) 0.2809(3) 0.0718(11) Uani 1 1 d . . . . .
H5 H 0.339712 0.914171 0.267430 0.086 Uiso 1 1 calc R U . . .
N5 N 0.9267(4) 0.65955(18) 0.18441(18) 0.0666(8) Uani 1 1 d . . . . .
O5 O 0.4754(10) 0.7041(3) 0.5682(4) 0.197(3) Uani 1 1 d . . . . .
C6 C 0.5378(6) 0.9263(2) 0.3323(3) 0.0771(12) Uani 1 1 d . . . . .
H6 H 0.510195 0.968800 0.354267 0.093 Uiso 1 1 calc R U . . .
O6 O 0.7124(5) 0.6837(3) 0.5102(4) 0.167(2) Uani 1 1 d . . . . .
C7 C 0.6852(5) 0.8979(2) 0.3538(2) 0.0695(10) Uani 1 1 d . . . . .
H7 H 0.755312 0.922209 0.387680 0.083 Uiso 1 1 calc R U . . .
O7 O 0.5096(6) 0.7239(3) 0.4362(3) 0.1489(18) Uani 1 1 d . . . . .
C8 C 0.7235(4) 0.83414(16) 0.32410(19) 0.0511(7) Uani 1 1 d . . . . .
O8 O 0.5002(6) 0.6156(2) 0.4846(3) 0.1346(16) Uani 1 1 d . . . . .
C9 C 0.6169(4) 0.79811(15) 0.27292(19) 0.0479(7) Uani 1 1 d . . . . .
C10 C 0.9795(4) 0.83653(19) 0.2781(2) 0.0611(9) Uani 1 1 d . . . . .
H10A H 0.945734 0.823496 0.224414 0.092 Uiso 1 1 calc R U . . .
H10B H 1.085129 0.821797 0.288841 0.092 Uiso 1 1 calc R U . . .
H10C H 0.973066 0.886276 0.283674 0.092 Uiso 1 1 calc R U . . .
C11 C 0.9399(5) 0.81401(18) 0.4207(2) 0.0578(8) Uani 1 1 d . . . . .
H11A H 0.861593 0.800021 0.456946 0.069 Uiso 1 1 calc R U . . .
H11B H 0.959052 0.863476 0.428551 0.069 Uiso 1 1 calc R U . . .
C12 C 1.0876(5) 0.7746(2) 0.4419(2) 0.0643(9) Uani 1 1 d . . . . .
H12A H 1.163619 0.787209 0.403731 0.077 Uiso 1 1 calc R U . . .
H12B H 1.127736 0.790100 0.494346 0.077 Uiso 1 1 calc R U . . .
C13 C 1.0742(4) 0.69640(18) 0.4434(2) 0.0572(8) Uani 1 1 d . . . . .
H13A H 1.167171 0.677428 0.470669 0.069 Uiso 1 1 calc R U . . .
H13B H 0.986643 0.683831 0.474447 0.069 Uiso 1 1 calc R U . . .
C14 C 1.1906(4) 0.6763(2) 0.3137(2) 0.0677(10) Uani 1 1 d . . . . .
H14A H 1.196255 0.640857 0.273305 0.101 Uiso 1 1 calc R U . . .
H14B H 1.283707 0.675292 0.348046 0.101 Uiso 1 1 calc R U . . .
H14C H 1.180232 0.721181 0.288541 0.101 Uiso 1 1 calc R U . . .
C15 C 1.0374(4) 0.58742(18) 0.37562(19) 0.0535(8) Uani 1 1 d . . . . .
C16 C 1.1603(5) 0.5466(2) 0.4029(2) 0.0712(10) Uani 1 1 d . . . . .
H16 H 1.258747 0.566145 0.410941 0.085 Uiso 1 1 calc R U . . .
C17 C 1.1377(7) 0.4764(2) 0.4184(2) 0.0808(13) Uani 1 1 d . . . . .
H17 H 1.221674 0.449118 0.436688 0.097 Uiso 1 1 calc R U . . .
C18 C 0.9965(7) 0.4472(2) 0.4074(2) 0.0782(13) Uani 1 1 d . . . . .
H18 H 0.984427 0.399984 0.418325 0.094 Uiso 1 1 calc R U . . .
C19 C 0.8640(5) 0.48720(17) 0.37924(19) 0.0610(9) Uani 1 1 d . . . . .
C20 C 0.7137(6) 0.46155(19) 0.3689(2) 0.0738(12) Uani 1 1 d . . . . .
H20 H 0.693451 0.415059 0.380315 0.089 Uiso 1 1 calc R U . . .
C21 C 0.5961(6) 0.5041(2) 0.3420(2) 0.0740(11) Uani 1 1 d . . . . .
H21 H 0.494933 0.487359 0.335463 0.089 Uiso 1 1 calc R U . . .
C22 C 0.6299(4) 0.57411(18) 0.3244(2) 0.0583(8) Uani 1 1 d . . . . .
H22 H 0.549085 0.602891 0.305419 0.070 Uiso 1 1 calc R U . . .
C23 C 0.8902(4) 0.55863(16) 0.36250(17) 0.0493(7) Uani 1 1 d . . . . .
C24 C 0.9317(5) 0.6379(2) 0.1222(2) 0.0619(9) Uani 1 1 d . . . . .
C25 C 0.9364(7) 0.6104(3) 0.0413(3) 0.0990(17) Uani 1 1 d . . . . .
H25A H 0.934170 0.648233 0.003643 0.149 Uiso 1 1 calc R U . . .
H25B H 0.848131 0.580679 0.030066 0.149 Uiso 1 1 calc R U . . .
H25C H 1.030187 0.583931 0.036733 0.149 Uiso 1 1 calc R U . . .

loop_
_atom_site_aniso_label
_atom_site_aniso_U_11
_atom_site_aniso_U_22
_atom_site_aniso_U_33
_atom_site_aniso_U_23
_atom_site_aniso_U_13
_atom_site_aniso_U_12
Cu1 0.0492(2) 0.0378(2) 0.0461(2) 0.00135(14) 0.00011(16) -0.00260(15)
O1 0.146(4) 0.168(4) 0.111(3) 0.058(3) 0.044(3) 0.017(3)
Cl1 0.0742(6) 0.0531(5) 0.0693(6) 0.0074(4) 0.0026(4) -0.0033(4)
C1 0.063(2) 0.057(2) 0.0512(18) 0.0004(15) -0.0027(15) -0.0028(16)
N1 0.0524(15) 0.0427(13) 0.0478(14) 0.0028(11) -0.0003(11) -0.0008(11)
C2 0.059(2) 0.078(3) 0.0538(19) 0.0087(18) -0.0051(16) -0.0087(19)
N2 0.0596(16) 0.0404(13) 0.0432(13) -0.0009(10) 0.0059(11) -0.0095(11)
O2 0.080(3) 0.218(6) 0.214(5) 0.107(5) 0.012(3) 0.011(3)
N4 0.0556(15) 0.0399(13) 0.0440(13) -0.0006(10) 0.0073(11) -0.0034(11)
O4 0.156(4) 0.077(2) 0.164(4) 0.037(2) 0.029(3) 0.020(2)
C4 0.061(2) 0.0549(19) 0.0549(19) 0.0163(15) 0.0142(16) 0.0085(16)
Cl3 0.0657(5) 0.0665(6) 0.0590(5) -0.0004(4) -0.0056(4) -0.0012(4)
O3 0.296(8) 0.158(5) 0.146(4) -0.074(4) 0.008(5) -0.088(5)
C3 0.053(2) 0.079(3) 0.059(2) 0.0209(18) 0.0061(16) 0.0058(18)
N3 0.0481(14) 0.0528(15) 0.0456(14) 0.0021(11) 0.0040(11) -0.0005(11)
C5 0.075(3) 0.067(2) 0.076(3) 0.016(2) 0.020(2) 0.020(2)
N5 0.073(2) 0.077(2) 0.0498(17) 0.0005(15) 0.0107(14) 0.0073(16)
O5 0.327(9) 0.142(5) 0.131(4) -0.032(3) 0.107(5) -0.015(5)
C6 0.097(3) 0.054(2) 0.082(3) -0.003(2) 0.023(2) 0.023(2)
O6 0.084(3) 0.188(5) 0.223(6) 0.009(4) -0.039(3) -0.025(3)
C7 0.089(3) 0.051(2) 0.070(2) -0.0081(17) 0.016(2) -0.0010(19)
O7 0.175(5) 0.158(4) 0.109(3) 0.052(3) -0.033(3) -0.003(4)
C8 0.063(2) 0.0400(16) 0.0515(17) 0.0047(13) 0.0124(15) -0.0002(14)
O8 0.163(4) 0.095(3) 0.149(4) -0.027(3) 0.042(3) -0.051(3)
C9 0.0555(18) 0.0428(16) 0.0463(16) 0.0076(12) 0.0112(14) 0.0007(13)
C10 0.070(2) 0.057(2) 0.058(2) 0.0095(16) 0.0156(17) -0.0112(17)
C11 0.075(2) 0.0511(18) 0.0475(18) -0.0053(14) 0.0014(16) -0.0114(16)
C12 0.073(2) 0.066(2) 0.0527(19) -0.0056(17) -0.0069(17) -0.0186(19)
C13 0.059(2) 0.066(2) 0.0455(17) 0.0004(15) -0.0033(15) -0.0021(16)
C14 0.0510(19) 0.090(3) 0.063(2) 0.004(2) 0.0122(17) -0.0002(18)
C15 0.066(2) 0.0516(18) 0.0432(16) 0.0024(13) 0.0053(14) 0.0108(15)
C16 0.077(3) 0.076(3) 0.061(2) -0.0009(19) 0.0011(18) 0.024(2)
C17 0.115(4) 0.068(3) 0.059(2) 0.0005(19) 0.000(2) 0.041(3)
C18 0.142(4) 0.0453(19) 0.048(2) 0.0001(15) 0.012(2) 0.027(2)
C19 0.104(3) 0.0408(17) 0.0384(16) -0.0028(13) 0.0102(17) 0.0035(18)
C20 0.123(4) 0.0402(18) 0.059(2) -0.0040(16) 0.016(2) -0.014(2)
C21 0.092(3) 0.058(2) 0.074(3) -0.0098(19) 0.018(2) -0.029(2)
C22 0.066(2) 0.0516(19) 0.0577(19) -0.0040(15) 0.0106(16) -0.0085(16)
C23 0.074(2) 0.0407(15) 0.0342(14) -0.0012(12) 0.0097(14) 0.0058(14)
C24 0.068(2) 0.066(2) 0.052(2) 0.0042(17) 0.0018(16) 0.0112(18)
C25 0.146(5) 0.095(3) 0.055(2) -0.018(2) -0.006(3) 0.032(3)

loop_
_atom_type_symbol
_atom_type_description
_atom_type_scat_dispersion_real
_atom_type_scat_dispersion_imag
_atom_type_scat_source
C C 0.0033 0.0016 'International Tables Vol C Tables 4.2.6.8 and 6.1.1.4'
H H 0.0000 0.0000 'International Tables Vol C Tables 4.2.6.8 and 6.1.1.4'
Cl Cl 0.1484 0.1585 'International Tables Vol C Tables 4.2.6.8 and 6.1.1.4'
Cu Cu 0.3201 1.2651 'International Tables Vol C Tables 4.2.6.8 and 6.1.1.4'
N N 0.0061 0.0033 'International Tables Vol C Tables 4.2.6.8 and 6.1.1.4'
O O 0.0106 0.0060 'International Tables Vol C Tables 4.2.6.8 and 6.1.1.4'

loop_
_geom_angle_atom_site_label_1
_geom_angle_atom_site_label_2
_geom_angle_atom_site_label_3
_geom_angle
_geom_angle_site_symmetry_1
_geom_angle_site_symmetry_3
_geom_angle_publ_flag
N1 Cu1 N4 98.90(11) . . ?
N1 Cu1 N3 176.81(11) . . ?
N4 Cu1 N3 84.03(11) . . ?
N1 Cu1 N2 81.99(11) . . ?
N4 Cu1 N2 149.07(10) . . ?
N3 Cu1 N2 96.16(11) . . ?
N1 Cu1 N5 87.25(11) . . ?
N4 Cu1 N5 92.16(11) . . ?
N3 Cu1 N5 91.39(11) . . ?
N2 Cu1 N5 118.72(11) . . ?
O3 Cl1 O1 109.9(4) . . ?
O3 Cl1 O4 112.7(4) . . ?
O1 Cl1 O4 110.0(3) . . ?
O3 Cl1 O2 107.8(5) . . ?
O1 Cl1 O2 108.5(3) . . ?
O4 Cl1 O2 107.8(3) . . ?
N1 C1 C2 122.2(3) . . ?
N1 C1 H1 118.9 . . ?
C2 C1 H1 118.9 . . ?
C1 N1 C9 119.0(3) . . ?
C1 N1 Cu1 127.9(2) . . ?
C9 N1 Cu1 113.0(2) . . ?
C3 C2 C1 119.6(4) . . ?
C3 C2 H2 120.2 . . ?
C1 C2 H2 120.2 . . ?
C8 N2 C10 106.8(3) . . ?
C8 N2 C11 109.8(3) . . ?
C10 N2 C11 110.7(3) . . ?
C8 N2 Cu1 105.98(19) . . ?
C10 N2 Cu1 109.3(2) . . ?
C11 N2 Cu1 113.83(19) . . ?
C22 N4 C23 118.7(3) . . ?
C22 N4 Cu1 130.1(2) . . ?
C23 N4 Cu1 111.1(2) . . ?
C3 C4 C5 125.1(4) . . ?
C3 C4 C9 117.0(3) . . ?
C5 C4 C9 117.9(4) . . ?
O5 Cl3 O7 112.9(4) . . ?
O5 Cl3 O6 118.3(5) . . ?
O7 Cl3 O6 105.9(4) . . ?
O5 Cl3 O8 106.7(3) . . ?
O7 Cl3 O8 105.0(3) . . ?
O6 Cl3 O8 107.3(3) . . ?
C2 C3 C4 120.4(3) . . ?
C2 C3 H3 119.8 . . ?
C4 C3 H3 119.8 . . ?
C15 N3 C14 109.5(3) . . ?
C15 N3 C13 106.8(2) . . ?
C14 N3 C13 111.0(3) . . ?
C15 N3 Cu1 107.3(2) . . ?
C14 N3 Cu1 112.4(2) . . ?
C13 N3 Cu1 109.7(2) . . ?
C6 C5 C4 120.3(4) . . ?
C6 C5 H5 119.8 . . ?
C4 C5 H5 119.8 . . ?
C24 N5 Cu1 165.0(3) . . ?
C5 C6 C7 122.0(4) . . ?
C5 C6 H6 119.0 . . ?
C7 C6 H6 119.0 . . ?
C8 C7 C6 119.1(4) . . ?
C8 C7 H7 120.5 . . ?
C6 C7 H7 120.5 . . ?
C7 C8 C9 119.9(3) . . ?
C7 C8 N2 124.0(3) . . ?
C9 C8 N2 115.9(3) . . ?
N1 C9 C8 117.8(3) . . ?
N1 C9 C4 121.7(3) . . ?
C8 C9 C4 120.6(3) . . ?
N2 C10 H10A 109.5 . . ?
N2 C10 H10B 109.5 . . ?
H10A C10 H10B 109.5 . . ?
N2 C10 H10C 109.5 . . ?
H10A C10 H10C 109.5 . . ?
H10B C10 H10C 109.5 . . ?
N2 C11 C12 113.5(3) . . ?
N2 C11 H11A 108.9 . . ?
C12 C11 H11A 108.9 . . ?
N2 C11 H11B 108.9 . . ?
C12 C11 H11B 108.9 . . ?
H11A C11 H11B 107.7 . . ?
C13 C12 C11 116.0(3) . . ?
C13 C12 H12A 108.3 . . ?
C11 C12 H12A 108.3 . . ?
C13 C12 H12B 108.3 . . ?
C11 C12 H12B 108.3 . . ?
H12A C12 H12B 107.4 . . ?
N3 C13 C12 114.6(3) . . ?
N3 C13 H13A 108.6 . . ?
C12 C13 H13A 108.6 . . ?
N3 C13 H13B 108.6 . . ?
C12 C13 H13B 108.6 . . ?
H13A C13 H13B 107.6 . . ?
N3 C14 H14A 109.5 . . ?
N3 C14 H14B 109.5 . . ?
H14A C14 H14B 109.5 . . ?
N3 C14 H14C 109.5 . . ?
H14A C14 H14C 109.5 . . ?
H14B C14 H14C 109.5 . . ?
C16 C15 C23 120.4(3) . . ?
C16 C15 N3 122.3(3) . . ?
C23 C15 N3 117.2(3) . . ?
C15 C16 C17 120.1(4) . . ?
C15 C16 H16 120.0 . . ?
C17 C16 H16 120.0 . . ?
C18 C17 C16 121.0(4) . . ?
C18 C17 H17 119.5 . . ?
C16 C17 H17 119.5 . . ?
C17 C18 C19 121.4(4) . . ?
C17 C18 H18 119.3 . . ?
C19 C18 H18 119.3 . . ?
C20 C19 C23 118.4(3) . . ?
C20 C19 C18 124.9(4) . . ?
C23 C19 C18 116.7(4) . . ?
C21 C20 C19 120.2(3) . . ?
C21 C20 H20 119.9 . . ?
C19 C20 H20 119.9 . . ?
C20 C21 C22 118.9(4) . . ?
C20 C21 H21 120.6 . . ?
C22 C21 H21 120.6 . . ?
N4 C22 C21 123.1(4) . . ?
N4 C22 H22 118.5 . . ?
C21 C22 H22 118.5 . . ?
N4 C23 C15 118.8(3) . . ?
N4 C23 C19 120.8(3) . . ?
C15 C23 C19 120.4(3) . . ?
N5 C24 C25 179.4(5) . . ?
C24 C25 H25A 109.5 . . ?
C24 C25 H25B 109.5 . . ?
H25A C25 H25B 109.5 . . ?
C24 C25 H25C 109.5 . . ?
H25A C25 H25C 109.5 . . ?
H25B C25 H25C 109.5 . . ?

loop_
_geom_bond_atom_site_label_1
_geom_bond_atom_site_label_2
_geom_bond_distance
_geom_bond_site_symmetry_2
_geom_bond_publ_flag
Cu1 N1 1.994(3) . ?
Cu1 N4 2.024(2) . ?
Cu1 N3 2.053(3) . ?
Cu1 N2 2.096(2) . ?
Cu1 N5 2.283(3) . ?
O1 Cl1 1.397(4) . ?
Cl1 O3 1.339(4) . ?
Cl1 O4 1.399(4) . ?
Cl1 O2 1.406(4) . ?
C1 N1 1.320(4) . ?
C1 C2 1.399(5) . ?
C1 H1 0.9300 . ?
N1 C9 1.363(4) . ?
C2 C3 1.353(6) . ?
C2 H2 0.9300 . ?
N2 C8 1.467(4) . ?
N2 C10 1.495(4) . ?
N2 C11 1.500(4) . ?
N4 C22 1.316(4) . ?
N4 C23 1.376(4) . ?
C4 C3 1.398(5) . ?
C4 C5 1.402(5) . ?
C4 C9 1.419(5) . ?
Cl3 O5 1.337(5) . ?
Cl3 O7 1.392(4) . ?
Cl3 O6 1.392(5) . ?
Cl3 O8 1.423(4) . ?
C3 H3 0.9300 . ?
N3 C15 1.472(4) . ?
N3 C14 1.495(4) . ?
N3 C13 1.502(4) . ?
C5 C6 1.350(6) . ?
C5 H5 0.9300 . ?
N5 C24 1.123(5) . ?
C6 C7 1.409(6) . ?
C6 H6 0.9300 . ?
C7 C8 1.366(5) . ?
C7 H7 0.9300 . ?
C8 C9 1.401(5) . ?
C10 H10A 0.9600 . ?
C10 H10B 0.9600 . ?
C10 H10C 0.9600 . ?
C11 C12 1.505(5) . ?
C11 H11A 0.9700 . ?
C11 H11B 0.9700 . ?
C12 C13 1.504(5) . ?
C12 H12A 0.9700 . ?
C12 H12B 0.9700 . ?
C13 H13A 0.9700 . ?
C13 H13B 0.9700 . ?
C14 H14A 0.9600 . ?
C14 H14B 0.9600 . ?
C14 H14C 0.9600 . ?
C15 C16 1.373(5) . ?
C15 C23 1.390(5) . ?
C16 C17 1.387(6) . ?
C16 H16 0.9300 . ?
C17 C18 1.343(7) . ?
C17 H17 0.9300 . ?
C18 C19 1.432(6) . ?
C18 H18 0.9300 . ?
C19 C20 1.387(6) . ?
C19 C23 1.418(5) . ?
C20 C21 1.358(6) . ?
C20 H20 0.9300 . ?
C21 C22 1.407(5) . ?
C21 H21 0.9300 . ?
C22 H22 0.9300 . ?
C24 C25 1.454(5) . ?
C25 H25A 0.9600 . ?
C25 H25B 0.9600 . ?
C25 H25C 0.9600 . ?

loop_
_geom_hbond_atom_site_label_D
_geom_hbond_atom_site_label_H
_geom_hbond_atom_site_label_A
_geom_hbond_distance_DH
_geom_hbond_distance_HA
_geom_hbond_distance_DA
_geom_hbond_angle_DHA
_geom_hbond_site_symmetry_A
_geom_hbond_publ_flag
C1 H1 O2 0.93 2.59 3.441(7) 152.8 2_545 yes
C11 H11B O4 0.97 2.63 3.446(6) 141.6 1_655 yes
C13 H13B O6 0.97 2.47 3.379(7) 156.0 . yes
C14 H14A O1 0.96 2.53 3.446(6) 159.2 2_645 yes
C14 H14B O7 0.96 2.55 3.457(7) 157.4 1_655 yes
C16 H16 O8 0.93 2.54 3.427(7) 159.3 1_655 yes
C25 H25B O4 0.96 2.65 3.429(7) 139.0 4_675 yes
C25 H25C O3 0.96 2.60 3.455(9) 148.6 2_645 yes
